data_2018300
loop_
_publ_author_name
'Tutughamiarso, Maya'
'Bolte, Michael'

_publ_section_title
;
 A new polymorph and two pseudopolymorphs of pyrimethamine
;
_journal_coeditor_code SK3416
_journal_issue 11
_journal_name_full 'Acta Crystallographica Section C'
_journal_page_first o428
_journal_page_last o434
_journal_paper_doi 10.1107/S0108270111038868
_journal_volume 67
_journal_year 2011
_chemical_formula_iupac 'C12 H13 Cl N4'
_chemical_formula_moiety 'C12 H13 Cl N4'
_chemical_formula_sum 'C12 H13 Cl N4'
_chemical_formula_weight 248.71
_chemical_name_systematic
;
2,4-diamino-5(4-chlorophenyl)-6-ethylpyrimidine
;
_space_group_IT_number 14
_symmetry_cell_setting monoclinic
_symmetry_space_group_name_Hall '-P 2ybc'
_symmetry_space_group_name_H-M 'P 1 21/c 1'
_atom_sites_solution_hydrogens geom
_atom_sites_solution_primary direct
_atom_sites_solution_secondary difmap
_audit_creation_method SHELXL97
_cell_angle_alpha 90.00
_cell_angle_beta 107.279(10)
_cell_angle_gamma 90.00
_cell_formula_units_Z 4
_cell_length_a 14.4471(18)
_cell_length_b 7.5774(7)
_cell_length_c 11.7526(15)
_cell_measurement_reflns_used 6581
_cell_measurement_temperature 173(2)
_cell_measurement_theta_max 25.92
_cell_measurement_theta_min 3.25
_cell_volume 1228.5(3)
_computing_cell_refinement 'X-AREA (Stoe & Cie, 2001)'
_computing_data_collection 'X-AREA (Stoe & Cie, 2001)'
_computing_data_reduction 'X-AREA (Stoe & Cie, 2001)'
_computing_molecular_graphics
;
Mercury (Version 2.2; Macrae <i>et al.</i>, 2008) and XP (Sheldrick,
2008)
;
_computing_publication_material 'publCIF (Westrip, 2010)'
_computing_structure_refinement 'SHELXL97 (Sheldrick, 2008)'
_computing_structure_solution 'SHELXS97 (Sheldrick, 2008)'
_diffrn_ambient_temperature 173(2)
_diffrn_measured_fraction_theta_full 0.996
_diffrn_measured_fraction_theta_max 0.996
_diffrn_measurement_device_type 'Stoe IPDS II two-circle'
_diffrn_measurement_method \w
_diffrn_radiation_monochromator graphite
_diffrn_radiation_source 'fine-focus sealed tube'
_diffrn_radiation_type MoK\a
_diffrn_radiation_wavelength 0.71073
_diffrn_reflns_av_R_equivalents 0.2214
_diffrn_reflns_av_sigmaI/netI 0.0995
_diffrn_reflns_limit_h_max 16
_diffrn_reflns_limit_h_min -17
_diffrn_reflns_limit_k_max 9
_diffrn_reflns_limit_k_min -9
_diffrn_reflns_limit_l_max 13
_diffrn_reflns_limit_l_min -12
_diffrn_reflns_number 15453
_diffrn_reflns_theta_full 25.03
_diffrn_reflns_theta_max 25.03
_diffrn_reflns_theta_min 3.24
_diffrn_standards_number 0
_exptl_absorpt_coefficient_mu 0.294
_exptl_absorpt_correction_type none
_exptl_crystal_colour colourless
_exptl_crystal_density_diffrn 1.345
_exptl_crystal_density_method 'not measured'
_exptl_crystal_description block
_exptl_crystal_F_000 520
_exptl_crystal_size_max 0.50
_exptl_crystal_size_mid 0.40
_exptl_crystal_size_min 0.20
_refine_diff_density_max 0.582
_refine_diff_density_min -0.529
_refine_ls_extinction_method none
_refine_ls_goodness_of_fit_ref 1.107
_refine_ls_hydrogen_treatment mixed
_refine_ls_matrix_type full
_refine_ls_number_parameters 167
_refine_ls_number_reflns 2149
_refine_ls_number_restraints 2
_refine_ls_restrained_S_all 1.107
_refine_ls_R_factor_all 0.1469
_refine_ls_R_factor_gt 0.1310
_refine_ls_shift/su_max 0.000
_refine_ls_shift/su_mean 0.000
_refine_ls_structure_factor_coef Fsqd
_refine_ls_weighting_details 'calc w=1/[\s^2^(Fo^2^)+(0.1194P)^2^+7.1236P] where P=(Fo^2^+2Fc^2^)/3'
_refine_ls_weighting_scheme calc
_refine_ls_wR_factor_gt 0.3237
_refine_ls_wR_factor_ref 0.3333
_reflns_number_gt 1616
_reflns_number_total 2149
_reflns_threshold_expression I>2\s(I)
_cod_data_source_file sk3416.cif
_cod_data_source_block I
_cod_original_cell_volume 1228.5(2)
_cod_original_sg_symbol_H-M 'P 21/c'
_cod_database_code 2018300
_cod_database_fobs_code 2018300

loop_
_symmetry_equiv_pos_as_xyz
'x, y, z'
'-x, y+1/2, -z+1/2'
'-x, -y, -z'
'x, -y-1/2, z-1/2'

loop_
_atom_site_type_symbol
_atom_site_label
_atom_site_fract_x
_atom_site_fract_y
_atom_site_fract_z
_atom_site_U_iso_or_equiv
_atom_site_adp_type
_atom_site_calc_flag
_atom_site_refinement_flags
_atom_site_occupancy
_atom_site_symmetry_multiplicity
N N1 0.4011(4) 0.5347(8) 0.3027(6) 0.0267(14) Uani d . 1 1
C C2 0.4564(5) 0.6797(9) 0.3199(7) 0.0254(15) Uani d . 1 1
N N3 0.4490(4) 0.8227(7) 0.3846(6) 0.0244(13) Uani d . 1 1
C C4 0.3797(4) 0.8173(9) 0.4386(6) 0.0234(15) Uani d . 1 1
C C5 0.3162(5) 0.6699(9) 0.4276(6) 0.0244(15) Uani d . 1 1
C C6 0.3318(5) 0.5330(10) 0.3584(7) 0.0274(16) Uani d . 1 1
N N21 0.5293(5) 0.6840(10) 0.2681(7) 0.0343(16) Uani d . 1 1
H H211 0.552(7) 0.791(14) 0.254(8) 0.041 Uiso d . 1 1
H H212 0.532(7) 0.604(14) 0.218(9) 0.041 Uiso d . 1 1
N N41 0.3699(5) 0.9627(9) 0.5023(6) 0.0309(15) Uani d D 1 1
H H411 0.343(6) 0.940(11) 0.559(6) 0.037 Uiso d D 1 1
H H412 0.417(4) 1.039(9) 0.531(8) 0.037 Uiso d D 1 1
C C51 0.2367(5) 0.6733(9) 0.4851(6) 0.0253(15) Uani d . 1 1
C C52 0.2413(6) 0.5763(11) 0.5865(7) 0.0351(19) Uani d . 1 1
H H52 0.2972 0.5077 0.6233 0.042 Uiso calc R 1 1
C C53 0.1643(7) 0.5788(12) 0.6347(8) 0.042(2) Uani d . 1 1
H H53 0.1677 0.5114 0.7040 0.051 Uiso calc R 1 1
C C54 0.0837(6) 0.6779(13) 0.5827(8) 0.045(2) Uani d . 1 1
C C55 0.0776(6) 0.7758(16) 0.4837(9) 0.055(3) Uani d . 1 1
H H55 0.0218 0.8455 0.4483 0.066 Uiso calc R 1 1
C C56 0.1543(5) 0.7718(14) 0.4354(8) 0.043(2) Uani d . 1 1
H H56 0.1499 0.8391 0.3658 0.051 Uiso calc R 1 1
C C61 0.2660(6) 0.3727(10) 0.3314(8) 0.0364(19) Uani d . 1 1
H H61A 0.3052 0.2654 0.3317 0.044 Uiso calc R 1 1
H H61B 0.2333 0.3592 0.3940 0.044 Uiso calc R 1 1
C C62 0.1906(7) 0.3919(13) 0.2110(9) 0.052(2) Uani d . 1 1
H H62A 0.1487 0.2874 0.1950 0.062 Uiso calc R 1 1
H H62B 0.2230 0.4036 0.1490 0.062 Uiso calc R 1 1
H H62C 0.1512 0.4972 0.2112 0.062 Uiso calc R 1 1
Cl Cl1 -0.01345(18) 0.6786(5) 0.6422(2) 0.0732(11) Uani d . 1 1

loop_
_atom_site_aniso_label
_atom_site_aniso_U_11
_atom_site_aniso_U_22
_atom_site_aniso_U_33
_atom_site_aniso_U_12
_atom_site_aniso_U_13
_atom_site_aniso_U_23
N1 0.022(3) 0.023(3) 0.041(4) -0.005(2) 0.018(3) -0.004(3)
C2 0.026(3) 0.020(3) 0.029(4) -0.001(3) 0.006(3) 0.001(3)
N3 0.021(3) 0.021(3) 0.033(3) -0.004(2) 0.011(2) -0.003(3)
C4 0.015(3) 0.028(4) 0.026(4) 0.000(3) 0.004(3) 0.001(3)
C5 0.018(3) 0.029(4) 0.027(4) -0.002(3) 0.008(3) 0.003(3)
C6 0.020(3) 0.028(4) 0.035(4) 0.000(3) 0.009(3) 0.004(3)
N21 0.033(3) 0.027(3) 0.052(4) -0.005(3) 0.027(3) -0.005(3)
N41 0.031(3) 0.032(3) 0.037(4) -0.011(3) 0.021(3) -0.011(3)
C51 0.020(3) 0.027(4) 0.026(4) -0.002(3) 0.003(3) -0.001(3)
C52 0.043(4) 0.032(4) 0.036(5) 0.005(3) 0.021(4) -0.001(3)
C53 0.061(6) 0.036(5) 0.040(5) -0.013(4) 0.031(4) -0.006(4)
C54 0.029(4) 0.069(6) 0.046(5) -0.022(4) 0.023(4) -0.015(5)
C55 0.028(4) 0.087(8) 0.050(6) 0.012(5) 0.013(4) 0.004(5)
C56 0.022(4) 0.071(6) 0.034(5) 0.008(4) 0.007(3) 0.009(4)
C61 0.035(4) 0.024(4) 0.058(6) -0.009(3) 0.026(4) -0.004(4)
C62 0.041(5) 0.045(5) 0.065(7) -0.021(4) 0.009(5) -0.004(5)
Cl1 0.0428(13) 0.128(3) 0.0618(17) -0.0371(15) 0.0361(12) -0.0388(17)

loop_
_atom_type_symbol
_atom_type_description
_atom_type_scat_dispersion_real
_atom_type_scat_dispersion_imag
_atom_type_scat_source
C C 0.0033 0.0016 'International Tables Vol C Tables 4.2.6.8 and 6.1.1.4'
H H 0.0000 0.0000 'International Tables Vol C Tables 4.2.6.8 and 6.1.1.4'
Cl Cl 0.1484 0.1585 'International Tables Vol C Tables 4.2.6.8 and 6.1.1.4'
N N 0.0061 0.0033 'International Tables Vol C Tables 4.2.6.8 and 6.1.1.4'

loop_
_geom_angle_atom_site_label_1
_geom_angle_atom_site_label_2
_geom_angle_atom_site_label_3
_geom_angle
C2 N1 C6 115.5(6)
N1 C2 N3 127.1(6)
N1 C2 N21 117.3(7)
N3 C2 N21 115.7(7)
C4 N3 C2 116.1(6)
N3 C4 N41 116.8(6)
N3 C4 C5 122.3(6)
N41 C4 C5 120.8(6)
C6 C5 C4 115.4(6)
C6 C5 C51 124.2(6)
C4 C5 C51 120.4(6)
N1 C6 C5 123.7(7)
N1 C6 C61 114.5(7)
C5 C6 C61 121.6(6)
C2 N21 H211 118(6)
C2 N21 H212 120(6)
H211 N21 H212 114(9)
C4 N41 H411 114(6)
C4 N41 H412 123(6)
H411 N41 H412 108(8)
C56 C51 C52 117.8(7)
C56 C51 C5 120.0(7)
C52 C51 C5 122.2(7)
C51 C52 C53 120.3(8)
C51 C52 H52 119.9
C53 C52 H52 119.9
C54 C53 C52 120.2(8)
C54 C53 H53 119.9
C52 C53 H53 119.9
C55 C54 C53 120.8(8)
C55 C54 Cl1 119.0(8)
C53 C54 Cl1 120.1(7)
C54 C55 C56 118.7(9)
C54 C55 H55 120.6
C56 C55 H55 120.6
C51 C56 C55 122.2(9)
C51 C56 H56 118.9
C55 C56 H56 118.9
C62 C61 C6 110.5(7)
C62 C61 H61A 109.5
C6 C61 H61A 109.5
C62 C61 H61B 109.5
C6 C61 H61B 109.5
H61A C61 H61B 108.1
C61 C62 H62A 109.5
C61 C62 H62B 109.5
H62A C62 H62B 109.5
C61 C62 H62C 109.5
H62A C62 H62C 109.5
H62B C62 H62C 109.5

loop_
_geom_bond_atom_site_label_1
_geom_bond_atom_site_label_2
_geom_bond_distance
N1 C2 1.338(9)
N1 C6 1.349(9)
C2 N3 1.346(9)
C2 N21 1.365(10)
N3 C4 1.336(9)
C4 N41 1.363(9)
C4 C5 1.427(10)
C5 C6 1.378(10)
C5 C51 1.496(10)
C6 C61 1.517(10)
N21 H211 0.91(11)
N21 H212 0.86(10)
N41 H411 0.89(2)
N41 H412 0.88(2)
C51 C56 1.379(11)
C51 C52 1.385(11)
C52 C53 1.390(11)
C52 H52 0.9500
C53 C54 1.367(14)
C53 H53 0.9500
C54 C55 1.360(14)
C54 Cl1 1.745(8)
C55 C56 1.388(12)
C55 H55 0.9500
C56 H56 0.9500
C61 C62 1.514(13)
C61 H61A 0.9900
C61 H61B 0.9900
C62 H62A 0.9800
C62 H62B 0.9800
C62 H62C 0.9800

loop_
_geom_hbond_atom_site_label_D
_geom_hbond_atom_site_label_H
_geom_hbond_atom_site_label_A
_geom_hbond_site_symmetry_A
_geom_hbond_distance_DH
_geom_hbond_distance_HA
_geom_hbond_distance_DA
_geom_hbond_angle_DHA
N21 H211 N1 2_655 0.91(11) 2.14(11) 3.043(10) 172(8)
N21 H212 N3 2_645 0.86(10) 2.50(11) 3.339(10) 166(8)
N41 H412 N3 3_676 0.88(2) 2.17(3) 3.032(8) 167(8)

loop_
_geom_torsion_atom_site_label_1
_geom_torsion_atom_site_label_2
_geom_torsion_atom_site_label_3
_geom_torsion_atom_site_label_4
_geom_torsion
C6 N1 C2 N3 -1.0(11)
C6 N1 C2 N21 178.0(7)
N1 C2 N3 C4 1.0(11)
N21 C2 N3 C4 -178.0(7)
C2 N3 C4 N41 -178.6(6)
C2 N3 C4 C5 -0.8(10)
N3 C4 C5 C6 0.6(10)
N41 C4 C5 C6 178.3(7)
N3 C4 C5 C51 -177.1(7)
N41 C4 C5 C51 0.6(10)
C2 N1 C6 C5 0.7(11)
C2 N1 C6 C61 176.3(7)
C4 C5 C6 N1 -0.6(11)
C51 C5 C6 N1 177.0(7)
C4 C5 C6 C61 -175.8(7)
C51 C5 C6 C61 1.8(12)
C6 C5 C51 C56 -102.0(10)
C4 C5 C51 C56 75.5(10)
C6 C5 C51 C52 76.4(10)
C4 C5 C51 C52 -106.1(9)
C56 C51 C52 C53 0.5(12)
C5 C51 C52 C53 -177.9(8)
C51 C52 C53 C54 -0.4(13)
C52 C53 C54 C55 -0.2(14)
C52 C53 C54 Cl1 179.2(7)
C53 C54 C55 C56 0.7(15)
Cl1 C54 C55 C56 -178.7(8)
C52 C51 C56 C55 0.0(14)
C5 C51 C56 C55 178.4(9)
C54 C55 C56 C51 -0.6(16)
N1 C6 C61 C62 -78.7(9)
C5 C6 C61 C62 97.0(9)

loop_
_cod_related_entry_id
_cod_related_entry_database
_cod_related_entry_code
1 ChemSpider 4819
